data_4036268
loop_
_publ_author_name
'Naoda, Koji'
'Mori, Hirotaka'
'Oh, Juwon'
'Park, Kyu Hyung'
'Kim, Dongho'
'Osuka, Atsuhiro'

_publ_section_title
;
 5,20-Di(pyridin-2-yl)-[28]hexaphyrin(1.1.1.1.1.1): A Stable H\"uckel
 Antiaromatic Hexaphyrin Stabilized by Intramolecular Hydrogen Bonding and
 Protonation-Induced Conformational Twist To Gain M\"obius Aromaticity.
;
_journal_issue 23
_journal_name_full 'The Journal of organic chemistry'
_journal_page_first 11726
_journal_page_last 11733
_journal_paper_doi 10.1021/acs.joc.5b01348
_journal_volume 80
_journal_year 2015
_chemical_formula_moiety 'C64 H24 F20 N8, 4(C H2 Cl2)'
_chemical_formula_sum 'C68 H32 Cl8 F20 N8'
_chemical_formula_weight 1624.62
_space_group_IT_number 2
_space_group_name_Hall '-P 1'
_space_group_name_H-M_alt 'P -1'
_symmetry_cell_setting triclinic
_symmetry_Int_Tables_number 2
_symmetry_space_group_name_Hall '-P 1'
_symmetry_space_group_name_H-M 'P -1'
_atom_sites_solution_hydrogens geom
_atom_sites_solution_primary direct
_atom_sites_solution_secondary difmap
_audit_creation_method SHELXL-97
_cell_angle_alpha 66.46(2)
_cell_angle_beta 86.21(3)
_cell_angle_gamma 80.53(2)
_cell_formula_units_Z 1
_cell_length_a 7.5903(18)
_cell_length_b 14.3500(16)
_cell_length_c 16.671(5)
_cell_measurement_reflns_used 1745
_cell_measurement_temperature 93(2)
_cell_measurement_theta_max 68.2
_cell_measurement_theta_min 25.4
_cell_volume 1642.0(7)
_computing_structure_refinement 'SHELXL-97 (Sheldrick, 1997)'
_computing_structure_solution 'SHELXS-97 (Sheldrick, 1990)'
_diffrn_ambient_temperature 93(2)
_diffrn_detector_area_resol_mean 5.8140
_diffrn_measured_fraction_theta_full 0.971
_diffrn_measured_fraction_theta_max 0.971
_diffrn_measurement_device_type 'Rigaku XtaLAB P200'
_diffrn_measurement_method \w
_diffrn_radiation_monochromator graphite
_diffrn_radiation_source 'fine-focus sealed tube'
_diffrn_radiation_type CuK\a
_diffrn_radiation_wavelength 1.54187
_diffrn_reflns_av_R_equivalents 0.0563
_diffrn_reflns_av_sigmaI/netI 0.0490
_diffrn_reflns_limit_h_max 8
_diffrn_reflns_limit_h_min -8
_diffrn_reflns_limit_k_max 16
_diffrn_reflns_limit_k_min -16
_diffrn_reflns_limit_l_max 18
_diffrn_reflns_limit_l_min -13
_diffrn_reflns_number 19438
_diffrn_reflns_theta_full 63.99
_diffrn_reflns_theta_max 63.99
_diffrn_reflns_theta_min 6.58
_exptl_absorpt_coefficient_mu 4.105
_exptl_absorpt_correction_T_max 0.8211
_exptl_absorpt_correction_T_min 0.3928
_exptl_absorpt_correction_type multi-scan
_exptl_absorpt_process_details 'REQAB (Rigaku, 1998)'
_exptl_crystal_colour brown
_exptl_crystal_density_diffrn 1.643
_exptl_crystal_density_method 'not measured'
_exptl_crystal_description prism
_exptl_crystal_F_000 812
_exptl_crystal_size_max 0.28
_exptl_crystal_size_mid 0.20
_exptl_crystal_size_min 0.05
_refine_diff_density_max 1.116
_refine_diff_density_min -0.875
_refine_diff_density_rms 0.110
_refine_ls_extinction_method none
_refine_ls_goodness_of_fit_ref 1.028
_refine_ls_hydrogen_treatment constr
_refine_ls_matrix_type full
_refine_ls_number_parameters 469
_refine_ls_number_reflns 5292
_refine_ls_number_restraints 0
_refine_ls_restrained_S_all 1.028
_refine_ls_R_factor_all 0.0729
_refine_ls_R_factor_gt 0.0700
_refine_ls_shift/su_max 0.000
_refine_ls_shift/su_mean 0.000
_refine_ls_structure_factor_coef Fsqd
_refine_ls_weighting_details 'calc w=1/[\s^2^(Fo^2^)+(0.1481P)^2^+0.9318P] where P=(Fo^2^+2Fc^2^)/3'
_refine_ls_weighting_scheme calc
_refine_ls_wR_factor_gt 0.2066
_refine_ls_wR_factor_ref 0.2122
_reflns_number_gt 4771
_reflns_number_total 5292
_reflns_threshold_expression >2sigma(I)
_cod_data_source_file jo5b01348_si_002.cif
_cod_data_source_block 40901n
_cod_original_formula_sum 'C68 H32 Cl8 F20 N8 '
_cod_database_code 4036268

loop_
_symmetry_equiv_pos_as_xyz
'x, y, z'
'-x, -y, -z'

loop_
_atom_site_label
_atom_site_type_symbol
_atom_site_fract_x
_atom_site_fract_y
_atom_site_fract_z
_atom_site_U_iso_or_equiv
_atom_site_adp_type
_atom_site_occupancy
_atom_site_symmetry_multiplicity
_atom_site_calc_flag
_atom_site_refinement_flags
Cl1 Cl 0.23416(18) 0.42799(11) 0.03708(11) 0.0728(4) Uani 1 1 d .
Cl2 Cl 0.55851(16) 0.34846(9) 0.14412(9) 0.0642(4) Uani 1 1 d .
Cl3 Cl -0.00820(13) 0.61651(7) 0.33031(7) 0.0448(3) Uani 1 1 d .
Cl4 Cl -0.08617(14) 0.65347(9) 0.49020(7) 0.0514(3) Uani 1 1 d .
F1 F 0.3942(3) 0.15118(14) 0.29093(13) 0.0315(5) Uani 1 1 d .
F2 F 0.3919(3) 0.19448(15) 0.43334(14) 0.0348(5) Uani 1 1 d .
F3 F 0.2707(3) 0.06482(15) 0.58947(13) 0.0341(5) Uani 1 1 d .
F4 F 0.1483(3) -0.10615(14) 0.59942(12) 0.0309(5) Uani 1 1 d .
F5 F 0.1300(2) -0.14530(13) 0.45592(12) 0.0262(4) Uani 1 1 d .
F6 F 0.7111(3) -0.36440(15) 0.12419(14) 0.0419(6) Uani 1 1 d .
F7 F 0.9480(3) -0.54052(17) 0.17294(17) 0.0510(7) Uani 1 1 d .
F8 F 0.9242(3) -0.69207(14) 0.33297(16) 0.0406(5) Uani 1 1 d .
F9 F 0.6536(3) -0.67014(15) 0.44299(15) 0.0434(6) Uani 1 1 d .
F10 F 0.4127(3) -0.49836(15) 0.39386(14) 0.0379(5) Uani 1 1 d .
N1 N -0.1828(3) 0.22489(18) -0.12300(17) 0.0202(5) Uani 1 1 d .
H15 H -0.1785 0.1694 -0.1339 0.024 Uiso 1 1 calc R
N2 N 0.1861(3) 0.04677(18) 0.13354(17) 0.0204(6) Uani 1 1 d .
H16 H 0.2547 -0.0013 0.1210 0.025 Uiso 1 1 calc R
N3 N 0.3244(3) -0.16173(18) 0.23621(17) 0.0214(6) Uani 1 1 d .
N4 N 0.2599(3) -0.00683(18) -0.00365(17) 0.0213(6) Uani 1 1 d .
C1 C -0.3026(4) 0.3143(2) -0.1607(2) 0.0223(7) Uani 1 1 d .
C2 C -0.2652(4) 0.3829(2) -0.1265(2) 0.0260(7) Uani 1 1 d .
H1 H -0.3267 0.4506 -0.1399 0.031 Uiso 1 1 calc R
C3 C -0.1205(5) 0.3345(2) -0.0686(2) 0.0273(7) Uani 1 1 d .
H2 H -0.0654 0.3639 -0.0367 0.033 Uiso 1 1 calc R
C4 C -0.0721(4) 0.2351(2) -0.0665(2) 0.0223(7) Uani 1 1 d .
C5 C 0.0604(4) 0.1480(2) -0.0134(2) 0.0208(7) Uani 1 1 d .
C6 C 0.0768(4) 0.1287(2) 0.0733(2) 0.0202(6) Uani 1 1 d .
C7 C -0.0122(4) 0.1870(2) 0.1230(2) 0.0256(7) Uani 1 1 d .
H3 H -0.0998 0.2465 0.1007 0.031 Uiso 1 1 calc R
C8 C 0.0504(4) 0.1423(2) 0.2059(2) 0.0245(7) Uani 1 1 d .
H4 H 0.0192 0.1669 0.2508 0.029 Uiso 1 1 calc R
C9 C 0.1747(4) 0.0496(2) 0.2144(2) 0.0210(6) Uani 1 1 d .
C10 C 0.2617(4) -0.0235(2) 0.2889(2) 0.0212(6) Uani 1 1 d .
C11 C 0.3496(4) -0.1230(2) 0.2942(2) 0.0211(6) Uani 1 1 d .
C12 C 0.4744(4) -0.1938(2) 0.3628(2) 0.0223(7) Uani 1 1 d .
H5 H 0.5108 -0.1837 0.4118 0.027 Uiso 1 1 calc R
C13 C 0.5273(4) -0.2757(2) 0.3427(2) 0.0219(6) Uani 1 1 d .
H6 H 0.6120 -0.3340 0.3738 0.026 Uiso 1 1 calc R
C14 C 0.4311(4) -0.2587(2) 0.2648(2) 0.0222(7) Uani 1 1 d .
C15 C 0.4256(4) -0.3274(2) 0.2265(2) 0.0212(7) Uani 1 1 d .
C16 C 0.1651(4) 0.0838(2) -0.0563(2) 0.0209(7) Uani 1 1 d .
C17 C 0.1725(4) 0.1162(2) -0.1471(2) 0.0249(7) Uani 1 1 d .
H7 H 0.1116 0.1816 -0.1834 0.030 Uiso 1 1 calc R
C18 C 0.2687(4) 0.0527(3) -0.1843(2) 0.0279(7) Uani 1 1 d .
H8 H 0.2704 0.0728 -0.2460 0.033 Uiso 1 1 calc R
C19 C 0.3621(4) -0.0403(2) -0.1303(2) 0.0268(7) Uani 1 1 d .
H9 H 0.4282 -0.0858 -0.1539 0.032 Uiso 1 1 calc R
C20 C 0.3566(4) -0.0654(2) -0.0413(2) 0.0242(7) Uani 1 1 d .
H10 H 0.4256 -0.1278 -0.0045 0.029 Uiso 1 1 calc R
C21 C 0.2626(4) 0.0009(2) 0.3675(2) 0.0213(6) Uani 1 1 d .
C22 C 0.3269(4) 0.0878(2) 0.3651(2) 0.0247(7) Uani 1 1 d .
C23 C 0.3283(4) 0.1109(2) 0.4381(2) 0.0263(7) Uani 1 1 d .
C24 C 0.2681(4) 0.0449(2) 0.5176(2) 0.0262(7) Uani 1 1 d .
C25 C 0.2076(4) -0.0426(2) 0.5229(2) 0.0239(7) Uani 1 1 d .
C26 C 0.2018(4) -0.0624(2) 0.4483(2) 0.0217(7) Uani 1 1 d .
C27 C 0.5547(4) -0.4258(2) 0.2568(2) 0.0219(7) Uani 1 1 d .
C28 C 0.6941(5) -0.4397(2) 0.2033(2) 0.0286(7) Uani 1 1 d .
C29 C 0.8177(5) -0.5284(3) 0.2275(2) 0.0322(8) Uani 1 1 d .
C30 C 0.8040(4) -0.6062(2) 0.3085(2) 0.0297(8) Uani 1 1 d .
C31 C 0.6679(4) -0.5955(2) 0.3643(2) 0.0297(8) Uani 1 1 d .
C32 C 0.5443(4) -0.5055(2) 0.3376(2) 0.0267(7) Uani 1 1 d .
C33 C 0.4167(9) 0.3295(4) 0.0729(4) 0.0722(15) Uani 1 1 d .
H11 H 0.4865 0.3262 0.0215 0.087 Uiso 1 1 calc R
H12 H 0.3726 0.2629 0.1038 0.087 Uiso 1 1 calc R
C34 C 0.0503(8) 0.6714(6) 0.3995(5) 0.091(2) Uani 1 1 d .
H13 H 0.1747 0.6417 0.4196 0.109 Uiso 1 1 calc R
H14 H 0.0473 0.7461 0.3655 0.109 Uiso 1 1 calc R

loop_
_atom_site_aniso_label
_atom_site_aniso_U_11
_atom_site_aniso_U_22
_atom_site_aniso_U_33
_atom_site_aniso_U_23
_atom_site_aniso_U_13
_atom_site_aniso_U_12
Cl1 0.0615(7) 0.0727(8) 0.1029(12) -0.0588(8) -0.0125(7) 0.0068(6)
Cl2 0.0558(7) 0.0590(7) 0.0748(9) -0.0270(6) 0.0039(6) -0.0001(5)
Cl3 0.0392(5) 0.0495(6) 0.0441(6) -0.0185(5) -0.0001(4) -0.0025(4)
Cl4 0.0488(6) 0.0653(7) 0.0406(6) -0.0199(5) -0.0002(5) -0.0121(5)
F1 0.0405(11) 0.0309(10) 0.0245(11) -0.0100(8) 0.0019(8) -0.0123(8)
F2 0.0445(11) 0.0347(10) 0.0339(12) -0.0203(9) -0.0036(9) -0.0107(9)
F3 0.0396(11) 0.0443(11) 0.0250(11) -0.0211(9) -0.0051(9) -0.0029(9)
F4 0.0366(11) 0.0354(10) 0.0159(10) -0.0070(8) -0.0001(8) -0.0009(8)
F5 0.0310(10) 0.0231(9) 0.0235(10) -0.0087(7) -0.0008(8) -0.0029(7)
F6 0.0449(12) 0.0341(11) 0.0280(12) 0.0001(9) 0.0129(9) 0.0082(9)
F7 0.0460(13) 0.0404(12) 0.0507(15) -0.0120(11) 0.0183(11) 0.0138(10)
F8 0.0386(11) 0.0227(9) 0.0509(14) -0.0094(9) -0.0051(10) 0.0101(8)
F9 0.0461(12) 0.0312(11) 0.0317(12) 0.0053(9) -0.0014(9) 0.0059(9)
F10 0.0347(11) 0.0363(10) 0.0281(12) -0.0019(9) 0.0079(9) 0.0028(8)
N1 0.0235(13) 0.0176(11) 0.0178(13) -0.0062(10) -0.0042(10) 0.0013(9)
N2 0.0213(12) 0.0210(12) 0.0172(14) -0.0072(10) -0.0033(10) 0.0021(9)
N3 0.0212(12) 0.0208(12) 0.0209(14) -0.0079(10) -0.0047(10) 0.0009(9)
N4 0.0228(12) 0.0210(12) 0.0183(14) -0.0067(10) -0.0012(10) -0.0003(10)
C1 0.0223(15) 0.0199(14) 0.0200(16) -0.0039(12) -0.0040(12) 0.0012(11)
C2 0.0326(17) 0.0200(14) 0.0243(18) -0.0087(13) -0.0060(13) 0.0015(12)
C3 0.0364(18) 0.0228(15) 0.0225(18) -0.0086(13) -0.0107(14) -0.0004(13)
C4 0.0254(15) 0.0218(14) 0.0181(16) -0.0065(12) -0.0051(12) -0.0009(12)
C5 0.0201(14) 0.0195(14) 0.0216(17) -0.0067(12) -0.0033(12) -0.0016(11)
C6 0.0210(14) 0.0214(14) 0.0174(16) -0.0075(12) -0.0033(12) -0.0003(11)
C7 0.0268(16) 0.0231(14) 0.0267(18) -0.0115(13) -0.0041(13) 0.0025(12)
C8 0.0287(16) 0.0245(15) 0.0195(17) -0.0101(13) -0.0031(13) 0.0032(12)
C9 0.0225(15) 0.0234(14) 0.0187(16) -0.0101(12) -0.0011(12) -0.0025(11)
C10 0.0216(14) 0.0247(15) 0.0177(16) -0.0093(12) -0.0014(12) -0.0015(11)
C11 0.0221(14) 0.0213(14) 0.0191(16) -0.0069(12) -0.0019(12) -0.0029(11)
C12 0.0207(14) 0.0266(15) 0.0197(16) -0.0086(13) -0.0027(12) -0.0038(11)
C13 0.0203(14) 0.0207(14) 0.0199(16) -0.0033(12) -0.0029(12) -0.0009(11)
C14 0.0176(14) 0.0229(14) 0.0244(17) -0.0088(12) -0.0022(12) 0.0008(11)
C15 0.0204(14) 0.0201(14) 0.0195(17) -0.0052(12) -0.0014(12) 0.0004(11)
C16 0.0183(14) 0.0225(14) 0.0230(17) -0.0100(13) -0.0010(12) -0.0034(11)
C17 0.0234(15) 0.0274(15) 0.0196(17) -0.0050(13) -0.0006(12) -0.0032(12)
C18 0.0265(16) 0.0388(17) 0.0204(18) -0.0143(14) 0.0044(13) -0.0058(13)
C19 0.0244(16) 0.0324(16) 0.0275(18) -0.0165(14) 0.0054(13) -0.0047(12)
C20 0.0246(15) 0.0222(14) 0.0244(18) -0.0082(13) -0.0006(13) -0.0017(12)
C21 0.0228(15) 0.0236(14) 0.0166(16) -0.0085(12) -0.0051(12) 0.0025(11)
C22 0.0263(16) 0.0243(15) 0.0209(17) -0.0075(13) -0.0041(12) 0.0011(12)
C23 0.0261(16) 0.0280(15) 0.0285(19) -0.0158(14) -0.0062(13) 0.0003(12)
C24 0.0260(16) 0.0353(17) 0.0196(17) -0.0150(14) -0.0061(13) 0.0025(13)
C25 0.0213(15) 0.0272(15) 0.0186(17) -0.0070(13) -0.0052(12) 0.0055(12)
C26 0.0211(15) 0.0227(14) 0.0216(17) -0.0097(13) -0.0043(12) -0.0001(11)
C27 0.0207(14) 0.0239(15) 0.0218(17) -0.0096(13) -0.0042(12) -0.0016(12)
C28 0.0314(17) 0.0233(15) 0.0261(19) -0.0066(13) 0.0022(14) 0.0001(13)
C29 0.0304(17) 0.0279(16) 0.035(2) -0.0121(15) 0.0053(15) 0.0015(13)
C30 0.0265(17) 0.0230(15) 0.036(2) -0.0104(14) -0.0097(14) 0.0055(12)
C31 0.0295(17) 0.0226(15) 0.0274(19) -0.0012(13) -0.0053(14) 0.0018(12)
C32 0.0234(16) 0.0264(16) 0.0256(18) -0.0061(14) -0.0020(13) -0.0013(12)
C33 0.093(4) 0.061(3) 0.066(4) -0.035(3) -0.004(3) 0.008(3)
C34 0.074(4) 0.170(7) 0.097(5) -0.108(5) 0.050(3) -0.078(4)

loop_
_atom_type_symbol
_atom_type_description
_atom_type_scat_dispersion_real
_atom_type_scat_dispersion_imag
_atom_type_scat_source
C C 0.0181 0.0091 'International Tables Vol C Tables 4.2.6.8 and 6.1.1.4'
H H 0.0000 0.0000 'International Tables Vol C Tables 4.2.6.8 and 6.1.1.4'
F F 0.0727 0.0534 'International Tables Vol C Tables 4.2.6.8 and 6.1.1.4'
N N 0.0311 0.0180 'International Tables Vol C Tables 4.2.6.8 and 6.1.1.4'
Cl Cl 0.3639 0.7018 'International Tables Vol C Tables 4.2.6.8 and 6.1.1.4'

loop_
_geom_angle_atom_site_label_1
_geom_angle_atom_site_label_2
_geom_angle_atom_site_label_3
_geom_angle
_geom_angle_site_symmetry_1
_geom_angle_site_symmetry_3
C4 N1 C1 110.3(2) . .
C4 N1 H15 124.8 . .
C1 N1 H15 124.8 . .
C9 N2 C6 112.1(2) . .
C9 N2 H16 124.0 . .
C6 N2 H16 124.0 . .
C11 N3 C14 105.6(2) . .
C20 N4 C16 118.2(3) . .
N1 C1 C2 106.9(3) . .
N1 C1 C15 122.2(3) . 2
C2 C1 C15 130.7(3) . 2
C1 C2 C3 108.0(3) . .
C1 C2 H1 126.0 . .
C3 C2 H1 126.0 . .
C4 C3 C2 107.6(3) . .
C4 C3 H2 126.2 . .
C2 C3 H2 126.2 . .
N1 C4 C3 107.2(3) . .
N1 C4 C5 121.0(3) . .
C3 C4 C5 131.7(3) . .
C6 C5 C4 118.5(3) . .
C6 C5 C16 123.4(3) . .
C4 C5 C16 118.2(3) . .
C5 C6 N2 126.0(3) . .
C5 C6 C7 129.2(3) . .
N2 C6 C7 104.8(3) . .
C8 C7 C6 108.8(3) . .
C8 C7 H3 125.6 . .
C6 C7 H3 125.6 . .
C7 C8 C9 108.2(3) . .
C7 C8 H4 125.9 . .
C9 C8 H4 125.9 . .
N2 C9 C10 125.8(3) . .
N2 C9 C8 106.0(3) . .
C10 C9 C8 128.2(3) . .
C9 C10 C11 123.0(3) . .
C9 C10 C21 118.6(3) . .
C11 C10 C21 118.4(3) . .
N3 C11 C10 123.3(3) . .
N3 C11 C12 111.6(3) . .
C10 C11 C12 125.2(3) . .
C13 C12 C11 106.3(3) . .
C13 C12 H5 126.9 . .
C11 C12 H5 126.9 . .
C12 C13 C14 107.1(3) . .
C12 C13 H6 126.4 . .
C14 C13 H6 126.4 . .
C15 C14 N3 122.7(3) . .
C15 C14 C13 127.7(3) . .
N3 C14 C13 109.3(3) . .
C14 C15 C1 125.2(3) . 2
C14 C15 C27 118.9(3) . .
C1 C15 C27 115.9(3) 2 .
N4 C16 C17 120.7(3) . .
N4 C16 C5 117.3(3) . .
C17 C16 C5 121.9(3) . .
C18 C17 C16 120.0(3) . .
C18 C17 H7 120.0 . .
C16 C17 H7 120.0 . .
C19 C18 C17 119.0(3) . .
C19 C18 H8 120.5 . .
C17 C18 H8 120.5 . .
C20 C19 C18 118.2(3) . .
C20 C19 H9 120.9 . .
C18 C19 H9 120.9 . .
N4 C20 C19 123.9(3) . .
N4 C20 H10 118.0 . .
C19 C20 H10 118.0 . .
C26 C21 C22 115.9(3) . .
C26 C21 C10 121.9(3) . .
C22 C21 C10 122.2(3) . .
F1 C22 C23 117.4(3) . .
F1 C22 C21 120.1(3) . .
C23 C22 C21 122.5(3) . .
F2 C23 C22 120.7(3) . .
F2 C23 C24 119.7(3) . .
C22 C23 C24 119.6(3) . .
F3 C24 C25 119.8(3) . .
F3 C24 C23 120.6(3) . .
C25 C24 C23 119.6(3) . .
F4 C25 C24 119.7(3) . .
F4 C25 C26 120.4(3) . .
C24 C25 C26 119.8(3) . .
F5 C26 C25 117.4(3) . .
F5 C26 C21 120.0(3) . .
C25 C26 C21 122.6(3) . .
C28 C27 C32 116.6(3) . .
C28 C27 C15 119.9(3) . .
C32 C27 C15 123.5(3) . .
F6 C28 C29 118.2(3) . .
F6 C28 C27 119.1(3) . .
C29 C28 C27 122.7(3) . .
F7 C29 C30 119.6(3) . .
F7 C29 C28 121.1(3) . .
C30 C29 C28 119.3(3) . .
F8 C30 C29 119.8(3) . .
F8 C30 C31 120.1(3) . .
C29 C30 C31 120.1(3) . .
F9 C31 C30 120.7(3) . .
F9 C31 C32 120.2(3) . .
C30 C31 C32 119.2(3) . .
F10 C32 C27 120.5(3) . .
F10 C32 C31 117.3(3) . .
C27 C32 C31 122.2(3) . .
Cl1 C33 Cl2 112.1(3) . .
Cl1 C33 H11 109.2 . .
Cl2 C33 H11 109.2 . .
Cl1 C33 H12 109.2 . .
Cl2 C33 H12 109.2 . .
H11 C33 H12 107.9 . .
Cl4 C34 Cl3 114.4(3) . .
Cl4 C34 H13 108.7 . .
Cl3 C34 H13 108.7 . .
Cl4 C34 H14 108.7 . .
Cl3 C34 H14 108.7 . .
H13 C34 H14 107.6 . .

loop_
_geom_bond_atom_site_label_1
_geom_bond_atom_site_label_2
_geom_bond_distance
_geom_bond_site_symmetry_2
Cl1 C33 1.751(6) .
Cl2 C33 1.780(6) .
Cl3 C34 1.748(5) .
Cl4 C34 1.731(5) .
F1 C22 1.337(4) .
F2 C23 1.337(4) .
F3 C24 1.340(4) .
F4 C25 1.339(4) .
F5 C26 1.347(3) .
F6 C28 1.345(4) .
F7 C29 1.336(4) .
F8 C30 1.340(4) .
F9 C31 1.333(4) .
F10 C32 1.345(4) .
N1 C4 1.368(4) .
N1 C1 1.384(4) .
N1 H15 0.8800 .
N2 C9 1.361(4) .
N2 C6 1.387(4) .
N2 H16 0.8800 .
N3 C11 1.329(4) .
N3 C14 1.404(4) .
N4 C20 1.340(4) .
N4 C16 1.358(4) .
C1 C2 1.393(5) .
C1 C15 1.423(5) 2
C2 C3 1.405(5) .
C2 H1 0.9500 .
C3 C4 1.400(4) .
C3 H2 0.9500 .
C4 C5 1.476(4) .
C5 C6 1.369(5) .
C5 C16 1.483(4) .
C6 C7 1.463(4) .
C7 C8 1.350(5) .
C7 H3 0.9500 .
C8 C9 1.461(4) .
C8 H4 0.9500 .
C9 C10 1.385(4) .
C10 C11 1.445(4) .
C10 C21 1.484(5) .
C11 C12 1.461(4) .
C12 C13 1.340(4) .
C12 H5 0.9500 .
C13 C14 1.448(5) .
C13 H6 0.9500 .
C14 C15 1.377(5) .
C15 C1 1.423(5) 2
C15 C27 1.500(4) .
C16 C17 1.395(5) .
C17 C18 1.386(5) .
C17 H7 0.9500 .
C18 C19 1.381(5) .
C18 H8 0.9500 .
C19 C20 1.381(5) .
C19 H9 0.9500 .
C20 H10 0.9500 .
C21 C26 1.390(4) .
C21 C22 1.398(4) .
C22 C23 1.384(5) .
C23 C24 1.386(5) .
C24 C25 1.375(5) .
C25 C26 1.386(5) .
C27 C28 1.379(5) .
C27 C32 1.383(5) .
C28 C29 1.382(5) .
C29 C30 1.377(5) .
C30 C31 1.375(5) .
C31 C32 1.395(5) .
C33 H11 0.9900 .
C33 H12 0.9900 .
C34 H13 0.9900 .
C34 H14 0.9900 .

loop_
_geom_hbond_atom_site_label_D
_geom_hbond_atom_site_label_H
_geom_hbond_atom_site_label_A
_geom_hbond_distance_DH
_geom_hbond_distance_HA
_geom_hbond_distance_DA
_geom_hbond_angle_DHA
_geom_hbond_site_symmetry_A
N1 H15 N3 0.88 2.14 2.738(4) 124.4 2
N1 H15 N4 0.88 2.66 3.123(4) 113.7 2
N2 H16 N4 0.88 2.11 2.689(4) 122.9 .
N2 H16 N3 0.88 2.34 2.846(4) 116.7 .

loop_
_geom_torsion_atom_site_label_1
_geom_torsion_atom_site_label_2
_geom_torsion_atom_site_label_3
_geom_torsion_atom_site_label_4
_geom_torsion
_geom_torsion_site_symmetry_1
_geom_torsion_site_symmetry_4
C4 N1 C1 C2 0.1(4) . .
C4 N1 C1 C15 175.7(3) . 2
N1 C1 C2 C3 0.6(4) . .
C15 C1 C2 C3 -174.4(3) 2 .
C1 C2 C3 C4 -1.1(4) . .
C1 N1 C4 C3 -0.8(4) . .
C1 N1 C4 C5 175.9(3) . .
C2 C3 C4 N1 1.1(4) . .
C2 C3 C4 C5 -175.1(3) . .
N1 C4 C5 C6 -135.1(3) . .
C3 C4 C5 C6 40.7(5) . .
N1 C4 C5 C16 43.1(4) . .
C3 C4 C5 C16 -141.2(4) . .
C4 C5 C6 N2 175.9(3) . .
C16 C5 C6 N2 -2.2(5) . .
C4 C5 C6 C7 -4.4(5) . .
C16 C5 C6 C7 177.5(3) . .
C9 N2 C6 C5 179.1(3) . .
C9 N2 C6 C7 -0.7(3) . .
C5 C6 C7 C8 -177.2(3) . .
N2 C6 C7 C8 2.6(4) . .
C6 C7 C8 C9 -3.4(4) . .
C6 N2 C9 C10 177.2(3) . .
C6 N2 C9 C8 -1.3(3) . .
C7 C8 C9 N2 3.0(3) . .
C7 C8 C9 C10 -175.5(3) . .
N2 C9 C10 C11 -12.5(5) . .
C8 C9 C10 C11 165.7(3) . .
N2 C9 C10 C21 168.4(3) . .
C8 C9 C10 C21 -13.4(5) . .
C14 N3 C11 C10 -179.4(3) . .
C14 N3 C11 C12 0.1(3) . .
C9 C10 C11 N3 -14.4(5) . .
C21 C10 C11 N3 164.7(3) . .
C9 C10 C11 C12 166.1(3) . .
C21 C10 C11 C12 -14.8(4) . .
N3 C11 C12 C13 1.5(4) . .
C10 C11 C12 C13 -178.9(3) . .
C11 C12 C13 C14 -2.4(3) . .
C11 N3 C14 C15 172.7(3) . .
C11 N3 C14 C13 -1.6(3) . .
C12 C13 C14 C15 -171.3(3) . .
C12 C13 C14 N3 2.6(3) . .
N3 C14 C15 C1 -6.4(5) . 2
C13 C14 C15 C1 166.9(3) . 2
N3 C14 C15 C27 175.2(3) . .
C13 C14 C15 C27 -11.5(5) . .
C20 N4 C16 C17 -1.7(4) . .
C20 N4 C16 C5 -179.4(3) . .
C6 C5 C16 N4 10.6(4) . .
C4 C5 C16 N4 -167.4(3) . .
C6 C5 C16 C17 -167.0(3) . .
C4 C5 C16 C17 15.0(4) . .
N4 C16 C17 C18 3.9(5) . .
C5 C16 C17 C18 -178.5(3) . .
C16 C17 C18 C19 -2.6(5) . .
C17 C18 C19 C20 -0.7(5) . .
C16 N4 C20 C19 -1.8(5) . .
C18 C19 C20 N4 3.0(5) . .
C9 C10 C21 C26 124.9(3) . .
C11 C10 C21 C26 -54.2(4) . .
C9 C10 C21 C22 -56.1(4) . .
C11 C10 C21 C22 124.8(3) . .
C26 C21 C22 F1 177.6(3) . .
C10 C21 C22 F1 -1.5(4) . .
C26 C21 C22 C23 -0.9(4) . .
C10 C21 C22 C23 -179.9(3) . .
F1 C22 C23 F2 1.1(4) . .
C21 C22 C23 F2 179.6(3) . .
F1 C22 C23 C24 -176.9(3) . .
C21 C22 C23 C24 1.6(5) . .
F2 C23 C24 F3 0.9(5) . .
C22 C23 C24 F3 179.0(3) . .
F2 C23 C24 C25 -178.1(3) . .
C22 C23 C24 C25 -0.1(5) . .
F3 C24 C25 F4 1.4(4) . .
C23 C24 C25 F4 -179.5(3) . .
F3 C24 C25 C26 178.9(3) . .
C23 C24 C25 C26 -2.1(5) . .
F4 C25 C26 F5 1.9(4) . .
C24 C25 C26 F5 -175.5(3) . .
F4 C25 C26 C21 -179.7(3) . .
C24 C25 C26 C21 2.9(5) . .
C22 C21 C26 F5 177.0(2) . .
C10 C21 C26 F5 -4.0(4) . .
C22 C21 C26 C25 -1.4(4) . .
C10 C21 C26 C25 177.7(3) . .
C14 C15 C27 C28 -108.3(4) . .
C1 C15 C27 C28 73.1(4) 2 .
C14 C15 C27 C32 70.9(4) . .
C1 C15 C27 C32 -107.6(4) 2 .
C32 C27 C28 F6 -179.7(3) . .
C15 C27 C28 F6 -0.3(5) . .
C32 C27 C28 C29 0.5(5) . .
C15 C27 C28 C29 179.9(3) . .
F6 C28 C29 F7 -1.8(5) . .
C27 C28 C29 F7 178.0(3) . .
F6 C28 C29 C30 179.4(3) . .
C27 C28 C29 C30 -0.8(6) . .
F7 C29 C30 F8 1.9(5) . .
C28 C29 C30 F8 -179.3(3) . .
F7 C29 C30 C31 -178.5(3) . .
C28 C29 C30 C31 0.4(5) . .
F8 C30 C31 F9 -0.1(5) . .
C29 C30 C31 F9 -179.8(3) . .
F8 C30 C31 C32 179.9(3) . .
C29 C30 C31 C32 0.3(5) . .
C28 C27 C32 F10 180.0(3) . .
C15 C27 C32 F10 0.7(5) . .
C28 C27 C32 C31 0.2(5) . .
C15 C27 C32 C31 -179.1(3) . .
F9 C31 C32 F10 -0.3(5) . .
C30 C31 C32 F10 179.6(3) . .
F9 C31 C32 C27 179.5(3) . .
C30 C31 C32 C27 -0.6(5) . .
